data_7010756
loop_
_publ_author_name
'Alcalde, M. I.'
'Carty, A. J.'
'Chi, Y.'
'Delgado, E.'
'Donnadieu, B.'
'Hern\'andez, E.'
'Dallmann, K.'
'S\'anchez-Nieves, J.'

_publ_section_title
;
 Syntheses of new ruthenium clusters containing sulfur, ynyl and diynyl
 ligands. Crystal structures of
 [Ru3(CO)9(&#x00B5;-\h2-SC&#xE002;CSiMe3)(&#x00B5;3-\h2-C&#xE002;CSiMe3)],
 [Ru4(CO)12(&#x00B5;4-S)(&#x00B5;-\h2-C&#xE002;CSiMe3)2] and
 [Ru4(CO)9(&#x00B5;-CO)2(&#x00B5;4-S)(&#x00B5;4-\h2-C(SiMe3)C(C&#xE002;CSiMe3)]
;
_journal_issue 17
_journal_name_full 'Journal of the Chemical Society, Dalton Transactions'
_journal_page_first 2502
_journal_paper_doi 10.1039/b103202j
_journal_year 2001
_chemical_formula_sum 'C19 H18 O9 Ru3 S Si2'
_chemical_formula_weight 781.78
_chemical_name_systematic
; 
? 
;
_space_group_IT_number 19
_symmetry_cell_setting orthorhombic
_symmetry_space_group_name_Hall 'P 2ac 2ab'
_symmetry_space_group_name_H-M 'P 21 21 21'
_atom_sites_solution_hydrogens geom
_atom_sites_solution_primary direct
_atom_sites_solution_secondary difmap
_audit_creation_method SHELXL-97
_cell_angle_alpha 90.00
_cell_angle_beta 90.00
_cell_angle_gamma 90.00
_cell_formula_units_Z 4
_cell_length_a 9.5045(12)
_cell_length_b 16.499(2)
_cell_length_c 18.014(2)
_cell_measurement_reflns_used 5000
_cell_measurement_temperature 160(2)
_cell_measurement_theta_max 26.0
_cell_measurement_theta_min 2.15
_cell_volume 2824.9(6)
_computing_cell_refinement 'Stoe IPDS software (Stoe, 1996)'
_computing_data_collection 'Stoe IPDS software (Stoe, 1996)'
_computing_data_reduction 'XRED (Stoe, 1.08, 1996)'
_computing_molecular_graphics 'ORTEP3 for Windows (Farrugia, 1997)'
_computing_publication_material 'SHELXL-97 (Sheldrick, 1997)'
_computing_structure_refinement 'SHELXL-97 (Sheldrick, 1997)'
_computing_structure_solution 'SIR92 (Giacovazzo et al, 1992)'
_diffrn_ambient_temperature 160(2)
_diffrn_measured_fraction_theta_full 0.982
_diffrn_measured_fraction_theta_max 0.982
_diffrn_measurement_device 'Stoe IPDS'
_diffrn_measurement_method \f
_diffrn_radiation_monochromator graphite
_diffrn_radiation_source 'fine-focus sealed tube'
_diffrn_radiation_type MoK\a
_diffrn_radiation_wavelength 0.71073
_diffrn_reflns_av_R_equivalents 0.0310
_diffrn_reflns_av_sigmaI/netI 0.0159
_diffrn_reflns_limit_h_max 11
_diffrn_reflns_limit_h_min -11
_diffrn_reflns_limit_k_max 20
_diffrn_reflns_limit_k_min -20
_diffrn_reflns_limit_l_max 22
_diffrn_reflns_limit_l_min -22
_diffrn_reflns_number 27385
_diffrn_reflns_theta_full 25.93
_diffrn_reflns_theta_max 25.93
_diffrn_reflns_theta_min 2.42
_diffrn_standards_decay_% <0.1
_diffrn_standards_interval_time 'every frame'
_diffrn_standards_number 200
_exptl_absorpt_coefficient_mu 1.783
_exptl_absorpt_correction_T_max 0.801
_exptl_absorpt_correction_T_min 0.601
_exptl_absorpt_correction_type numerical
_exptl_crystal_colour 'light yellow '
_exptl_crystal_density_diffrn 1.838
_exptl_crystal_density_method 'not measured'
_exptl_crystal_description parallelepiped
_exptl_crystal_F_000 1520
_exptl_crystal_size_max 0.40
_exptl_crystal_size_mid 0.40
_exptl_crystal_size_min 0.20
_refine_diff_density_max 0.409
_refine_diff_density_min -0.346
_refine_diff_density_rms 0.065
_refine_ls_abs_structure_details 'Flack H D (1983), Acta Cryst. A39, 876-881'
_refine_ls_abs_structure_Flack -0.021(19)
_refine_ls_extinction_method none
_refine_ls_goodness_of_fit_ref 1.080
_refine_ls_hydrogen_treatment mixed
_refine_ls_matrix_type full
_refine_ls_number_parameters 313
_refine_ls_number_reflns 5417
_refine_ls_number_restraints 0
_refine_ls_restrained_S_all 1.080
_refine_ls_R_factor_all 0.0169
_refine_ls_R_factor_gt 0.0166
_refine_ls_shift/su_max 0.002
_refine_ls_shift/su_mean 0.000
_refine_ls_structure_factor_coef Fsqd
_refine_ls_weighting_details 'calc w==1/[\s^2^(Fo^2^)+(0.0282P)^2^+0.6692P] where P==(Fo^2^+2Fc^2^)/3'
_refine_ls_weighting_scheme calc
_refine_ls_wR_factor_gt 0.0424
_refine_ls_wR_factor_ref 0.0426
_reflns_number_gt 5364
_reflns_number_total 5417
_reflns_threshold_expression >2sigma(I)
_cod_data_source_file b103202j.txt
_cod_data_source_block (1)
_cod_depositor_comments
;
The following automatic conversions were performed:
'_symmetry_cell_setting' value 'Orthorhombic ' changed to 'orthorhombic'
according to '/home/saulius/struct/CIF-dictionaries/cif_core.dic'
dictionary named 'cif_core.dic' version 2.4.1 from 2010-06-29.

Automatic conversion script
Id: cif_fix_enum 1527 2010-12-29 10:47:43Z saulius 
;
_cod_original_cell_volume 2824.8(6)
_cod_original_sg_symbol_H-M 'P 21 21 21 '
_cod_database_code 7010756

loop_
_symmetry_equiv_pos_as_xyz
'x, y, z'
'x+1/2, -y+1/2, -z'
'-x, y+1/2, -z+1/2'
'-x+1/2, -y, z+1/2'

loop_
_atom_site_label
_atom_site_type_symbol
_atom_site_fract_x
_atom_site_fract_y
_atom_site_fract_z
_atom_site_U_iso_or_equiv
_atom_site_adp_type
_atom_site_occupancy
_atom_site_symmetry_multiplicity
_atom_site_calc_flag
_atom_site_refinement_flags
_atom_site_disorder_assembly
_atom_site_disorder_group
Ru1 Ru 0.642449(17) 0.104267(11) 0.743385(9) 0.02278(5) Uani 1 1 d . . .
Ru2 Ru 0.622144(18) 0.167921(12) 0.889458(10) 0.02517(5) Uani 1 1 d . . .
Ru3 Ru 0.909532(17) 0.167196(11) 0.850325(9) 0.02027(5) Uani 1 1 d . . .
S1 S 0.81372(6) 0.21348(3) 0.73249(3) 0.02327(11) Uani 1 1 d . . .
Si1A Si 0.92889(8) -0.05128(4) 0.79192(4) 0.03544(16) Uani 1 1 d . . .
Si1B Si 1.11481(9) 0.14411(6) 0.53265(4) 0.0447(2) Uani 1 1 d . . .
O11 O 0.4335(2) 0.22637(15) 0.68263(13) 0.0529(6) Uani 1 1 d . . .
O12 O 0.4152(2) -0.01942(14) 0.77734(13) 0.0503(5) Uani 1 1 d . . .
O13 O 0.7177(3) 0.02479(16) 0.59361(13) 0.0600(7) Uani 1 1 d . . .
O21 O 0.33255(19) 0.10032(15) 0.92747(12) 0.0479(5) Uani 1 1 d . . .
O22 O 0.5277(3) 0.33824(15) 0.84273(14) 0.0628(7) Uani 1 1 d . . .
O23 O 0.7121(2) 0.20453(16) 1.04798(11) 0.0534(6) Uani 1 1 d . . .
O31 O 0.9062(3) 0.33836(12) 0.91278(12) 0.0476(5) Uani 1 1 d . . .
O32 O 1.0065(2) 0.10029(14) 0.99892(11) 0.0450(5) Uani 1 1 d . . .
O33 O 1.20711(18) 0.15767(14) 0.78493(12) 0.0443(5) Uani 1 1 d . . .
C1 C 0.7341(2) 0.07644(14) 0.85532(13) 0.0233(4) Uani 1 1 d . . .
C2 C 0.8215(2) 0.04021(13) 0.81176(13) 0.0248(4) Uani 1 1 d . . .
C3 C 0.9271(2) 0.18542(14) 0.66412(13) 0.0261(5) Uani 1 1 d . . .
C4 C 1.0031(3) 0.16937(17) 0.61291(14) 0.0326(5) Uani 1 1 d . . .
C1A C 1.0311(5) -0.0751(2) 0.8771(2) 0.0746(13) Uani 1 1 d . . .
H1A1 H 0.9662 -0.0839 0.9187 0.112 Uiso 1 1 calc R . .
H1A2 H 1.0940 -0.0298 0.8887 0.112 Uiso 1 1 calc R . .
H1A3 H 1.0868 -0.1243 0.8689 0.112 Uiso 1 1 calc R . .
C2A C 1.0523(4) -0.0285(2) 0.7146(3) 0.0672(11) Uani 1 1 d . . .
H2A1 H 1.1188 -0.0735 0.7089 0.101 Uiso 1 1 calc R . .
H2A2 H 1.1042 0.0214 0.7258 0.101 Uiso 1 1 calc R . .
H2A3 H 0.9991 -0.0214 0.6685 0.101 Uiso 1 1 calc R . .
C3A C 0.8078(4) -0.13436(19) 0.7668(3) 0.0651(10) Uani 1 1 d . . .
H3A1 H 0.7310 -0.1370 0.8030 0.098 Uiso 1 1 calc R . .
H3A2 H 0.8591 -0.1859 0.7667 0.098 Uiso 1 1 calc R . .
H3A3 H 0.7690 -0.1243 0.7172 0.098 Uiso 1 1 calc R . .
C1B C 1.1853(7) 0.2413(3) 0.4966(3) 0.107(2) Uani 1 1 d . . .
H1B1 H 1.2408 0.2310 0.4517 0.160 Uiso 1 1 calc R . .
H1B2 H 1.2453 0.2665 0.5343 0.160 Uiso 1 1 calc R . .
H1B3 H 1.1072 0.2777 0.4847 0.160 Uiso 1 1 calc R . .
C2B C 1.2571(4) 0.0742(3) 0.5638(2) 0.0742(12) Uani 1 1 d . . .
H2B1 H 1.3262 0.0677 0.5239 0.111 Uiso 1 1 calc R . .
H2B2 H 1.2164 0.0213 0.5762 0.111 Uiso 1 1 calc R . .
H2B3 H 1.3035 0.0969 0.6077 0.111 Uiso 1 1 calc R . .
C3B C 1.0032(5) 0.0939(3) 0.4618(2) 0.0778(13) Uani 1 1 d . . .
H3B1 H 1.0604 0.0808 0.4182 0.117 Uiso 1 1 calc R . .
H3B2 H 0.9267 0.1305 0.4474 0.117 Uiso 1 1 calc R . .
H3B3 H 0.9635 0.0440 0.4826 0.117 Uiso 1 1 calc R . .
C11 C 0.5078(3) 0.17971(18) 0.70653(14) 0.0342(6) Uani 1 1 d . . .
C12 C 0.5011(3) 0.02598(16) 0.76449(14) 0.0333(5) Uani 1 1 d . . .
C13 C 0.6924(3) 0.05438(18) 0.64892(15) 0.0364(6) Uani 1 1 d . . .
C21 C 0.4387(3) 0.12669(18) 0.91245(14) 0.0355(6) Uani 1 1 d . . .
C22 C 0.5604(3) 0.27644(19) 0.86248(14) 0.0399(6) Uani 1 1 d . . .
C23 C 0.6747(3) 0.19114(18) 0.98939(15) 0.0370(6) Uani 1 1 d . . .
C31 C 0.9077(3) 0.27466(16) 0.88829(13) 0.0325(5) Uani 1 1 d . . .
C32 C 0.9697(3) 0.12582(15) 0.94338(14) 0.0286(5) Uani 1 1 d . . .
C33 C 1.0975(2) 0.15929(15) 0.80899(14) 0.0285(5) Uani 1 1 d . . .

loop_
_atom_site_aniso_label
_atom_site_aniso_U_11
_atom_site_aniso_U_22
_atom_site_aniso_U_33
_atom_site_aniso_U_23
_atom_site_aniso_U_13
_atom_site_aniso_U_12
Ru1 0.01935(8) 0.02904(9) 0.01997(9) -0.00222(7) -0.00133(7) 0.00008(6)
Ru2 0.02277(9) 0.03303(10) 0.01971(9) -0.00202(7) 0.00252(6) 0.00419(7)
Ru3 0.02069(8) 0.02114(8) 0.01900(8) -0.00158(7) -0.00137(6) -0.00042(7)
S1 0.0250(2) 0.0243(3) 0.0205(2) 0.0003(2) 0.0004(2) 0.0025(2)
Si1A 0.0374(4) 0.0230(3) 0.0459(4) -0.0081(3) -0.0091(3) 0.0063(3)
Si1B 0.0459(4) 0.0590(5) 0.0291(4) -0.0090(3) 0.0148(3) -0.0052(4)
O11 0.0381(11) 0.0673(15) 0.0533(13) 0.0179(12) -0.0039(10) 0.0202(10)
O12 0.0431(11) 0.0583(13) 0.0496(12) 0.0001(10) 0.0014(10) -0.0253(10)
O13 0.0666(15) 0.0758(17) 0.0377(12) -0.0287(12) 0.0087(11) -0.0118(13)
O21 0.0238(9) 0.0752(15) 0.0447(11) 0.0032(11) 0.0053(8) -0.0040(10)
O22 0.0927(18) 0.0465(13) 0.0494(13) 0.0034(11) 0.0016(13) 0.0303(14)
O23 0.0454(11) 0.0869(17) 0.0280(10) -0.0150(11) -0.0035(9) 0.0031(11)
O31 0.0763(14) 0.0264(10) 0.0402(10) -0.0090(8) -0.0159(10) 0.0030(11)
O32 0.0514(12) 0.0555(12) 0.0282(9) 0.0051(9) -0.0101(9) 0.0074(10)
O33 0.0235(9) 0.0598(13) 0.0497(12) 0.0132(11) 0.0059(8) 0.0006(9)
C1 0.0213(10) 0.0261(11) 0.0225(10) 0.0019(9) -0.0025(8) -0.0053(8)
C2 0.0250(11) 0.0224(10) 0.0269(11) 0.0006(9) -0.0032(9) -0.0006(8)
C3 0.0273(11) 0.0283(12) 0.0228(11) 0.0024(9) -0.0022(9) -0.0023(9)
C4 0.0323(12) 0.0399(13) 0.0257(12) -0.0038(11) 0.0036(10) -0.0049(11)
C1A 0.095(3) 0.0461(19) 0.083(3) -0.0098(19) -0.047(2) 0.0311(19)
C2A 0.058(2) 0.054(2) 0.089(3) -0.029(2) 0.028(2) 0.0067(16)
C3A 0.067(2) 0.0301(15) 0.098(3) -0.0120(17) -0.016(2) -0.0077(14)
C1B 0.133(5) 0.088(3) 0.099(3) 0.004(3) 0.086(3) -0.023(3)
C2B 0.053(2) 0.113(4) 0.057(2) -0.014(2) 0.0192(17) 0.017(2)
C3B 0.083(3) 0.106(4) 0.0446(19) -0.035(2) 0.0009(19) 0.011(3)
C11 0.0239(11) 0.0496(16) 0.0293(12) 0.0030(12) 0.0022(10) -0.0004(11)
C12 0.0294(12) 0.0424(14) 0.0280(12) -0.0051(11) -0.0044(10) -0.0007(11)
C13 0.0311(12) 0.0438(15) 0.0342(14) -0.0068(12) -0.0020(11) -0.0062(11)
C21 0.0328(14) 0.0488(16) 0.0249(12) -0.0006(11) 0.0001(10) 0.0090(11)
C22 0.0448(15) 0.0478(17) 0.0270(12) -0.0058(12) 0.0049(11) 0.0127(13)
C23 0.0288(12) 0.0501(16) 0.0320(14) -0.0047(12) 0.0037(10) 0.0060(11)
C31 0.0423(13) 0.0318(13) 0.0234(11) 0.0022(10) -0.0068(10) -0.0007(11)
C32 0.0265(11) 0.0304(12) 0.0288(12) -0.0049(10) 0.0012(9) -0.0018(9)
C33 0.0263(11) 0.0311(12) 0.0280(11) 0.0042(10) -0.0039(9) -0.0005(10)

loop_
_atom_type_symbol
_atom_type_description
_atom_type_scat_dispersion_real
_atom_type_scat_dispersion_imag
_atom_type_scat_source
C C 0.0033 0.0016 'International Tables Vol C Tables 4.2.6.8 and 6.1.1.4'
H H 0.0000 0.0000 'International Tables Vol C Tables 4.2.6.8 and 6.1.1.4'
O O 0.0106 0.0060 'International Tables Vol C Tables 4.2.6.8 and 6.1.1.4'
Si Si 0.0817 0.0704 'International Tables Vol C Tables 4.2.6.8 and 6.1.1.4'
S S 0.1246 0.1234 'International Tables Vol C Tables 4.2.6.8 and 6.1.1.4'
Ru Ru -1.2594 0.8363 'International Tables Vol C Tables 4.2.6.8 and 6.1.1.4'

loop_
_geom_angle_atom_site_label_1
_geom_angle_atom_site_label_2
_geom_angle_atom_site_label_3
_geom_angle
_geom_angle_site_symmetry_1
_geom_angle_site_symmetry_3
_geom_angle_publ_flag
C12 Ru1 C11 92.22(12) . . ?
C12 Ru1 C13 93.40(11) . . ?
C11 Ru1 C13 97.76(12) . . ?
C12 Ru1 C1 87.48(9) . . ?
C11 Ru1 C1 135.08(10) . . ?
C13 Ru1 C1 127.12(10) . . ?
C12 Ru1 C2 95.82(10) . . ?
C11 Ru1 C2 164.26(10) . . ?
C13 Ru1 C2 95.25(10) . . ?
C1 Ru1 C2 32.46(8) . . ?
C12 Ru1 S1 172.02(8) . . ?
C11 Ru1 S1 86.42(8) . . ?
C13 Ru1 S1 94.58(8) . . ?
C1 Ru1 S1 87.93(6) . . ?
C2 Ru1 S1 83.74(6) . . ?
C12 Ru1 Ru2 91.05(8) . . ?
C11 Ru1 Ru2 92.06(8) . . ?
C13 Ru1 Ru2 169.05(8) . . ?
C1 Ru1 Ru2 43.07(6) . . ?
C2 Ru1 Ru2 74.33(6) . . ?
S1 Ru1 Ru2 81.14(2) . . ?
C23 Ru2 C21 96.09(12) . . ?
C23 Ru2 C22 97.48(12) . . ?
C21 Ru2 C22 96.07(13) . . ?
C23 Ru2 C1 108.07(11) . . ?
C21 Ru2 C1 106.89(11) . . ?
C22 Ru2 C1 143.10(11) . . ?
C23 Ru2 Ru3 88.99(8) . . ?
C21 Ru2 Ru3 158.94(9) . . ?
C22 Ru2 Ru3 103.54(9) . . ?
C1 Ru2 Ru3 52.28(6) . . ?
C23 Ru2 Ru1 158.61(8) . . ?
C21 Ru2 Ru1 97.49(8) . . ?
C22 Ru2 Ru1 97.42(8) . . ?
C1 Ru2 Ru1 51.95(7) . . ?
Ru3 Ru2 Ru1 72.637(16) . . ?
C32 Ru3 C31 91.18(11) . . ?
C32 Ru3 C33 92.11(10) . . ?
C31 Ru3 C33 102.11(12) . . ?
C32 Ru3 C1 87.07(10) . . ?
C31 Ru3 C1 126.98(11) . . ?
C33 Ru3 C1 130.91(10) . . ?
C32 Ru3 C2 92.73(9) . . ?
C31 Ru3 C2 158.55(10) . . ?
C33 Ru3 C2 98.82(9) . . ?
C1 Ru3 C2 32.41(8) . . ?
C32 Ru3 S1 175.01(8) . . ?
C31 Ru3 S1 91.01(8) . . ?
C33 Ru3 S1 91.81(7) . . ?
C1 Ru3 S1 88.04(6) . . ?
C2 Ru3 S1 83.62(6) . . ?
C32 Ru3 Ru2 94.20(7) . . ?
C31 Ru3 Ru2 84.08(9) . . ?
C33 Ru3 Ru2 171.08(7) . . ?
C1 Ru3 Ru2 43.38(6) . . ?
C2 Ru3 Ru2 74.60(6) . . ?
S1 Ru3 Ru2 81.57(2) . . ?
C3 S1 Ru3 107.97(8) . . ?
C3 S1 Ru1 106.26(8) . . ?
Ru3 S1 Ru1 87.02(2) . . ?
C3A Si1A C2 107.94(14) . . ?
C3A Si1A C2A 111.1(2) . . ?
C2 Si1A C2A 109.06(15) . . ?
C3A Si1A C1A 111.8(2) . . ?
C2 Si1A C1A 107.50(15) . . ?
C2A Si1A C1A 109.4(2) . . ?
C4 Si1B C1B 106.69(18) . . ?
C4 Si1B C3B 108.14(16) . . ?
C1B Si1B C3B 110.6(3) . . ?
C4 Si1B C2B 108.78(15) . . ?
C1B Si1B C2B 112.2(3) . . ?
C3B Si1B C2B 110.3(2) . . ?
C2 C1 Ru2 154.67(19) . . ?
C2 C1 Ru3 78.84(14) . . ?
Ru2 C1 Ru3 84.33(9) . . ?
C2 C1 Ru1 78.39(15) . . ?
Ru2 C1 Ru1 84.98(9) . . ?
Ru3 C1 Ru1 96.69(9) . . ?
C1 C2 Si1A 147.99(19) . . ?
C1 C2 Ru1 69.14(14) . . ?
Si1A C2 Ru1 131.48(12) . . ?
C1 C2 Ru3 68.75(13) . . ?
Si1A C2 Ru3 125.70(11) . . ?
Ru1 C2 Ru3 90.68(8) . . ?
C4 C3 S1 175.7(2) . . ?
C3 C4 Si1B 178.3(2) . . ?
O11 C11 Ru1 176.4(2) . . ?
O12 C12 Ru1 178.7(3) . . ?
O13 C13 Ru1 178.1(3) . . ?
O21 C21 Ru2 177.6(3) . . ?
O22 C22 Ru2 175.9(2) . . ?
O23 C23 Ru2 176.9(2) . . ?
O31 C31 Ru3 178.3(2) . . ?
O32 C32 Ru3 179.3(2) . . ?
O33 C33 Ru3 177.5(2) . . ?

loop_
_geom_bond_atom_site_label_1
_geom_bond_atom_site_label_2
_geom_bond_distance
_geom_bond_site_symmetry_2
_geom_bond_publ_flag
Ru1 C12 1.901(3) . ?
Ru1 C11 1.906(3) . ?
Ru1 C13 1.949(3) . ?
Ru1 C1 2.245(2) . ?
Ru1 C2 2.353(2) . ?
Ru1 S1 2.4353(7) . ?
Ru1 Ru2 2.8397(5) . ?
Ru2 C23 1.908(3) . ?
Ru2 C21 1.916(3) . ?
Ru2 C22 1.946(3) . ?
Ru2 C1 1.947(2) . ?
Ru2 Ru3 2.8204(5) . ?
Ru3 C32 1.899(3) . ?
Ru3 C31 1.900(3) . ?
Ru3 C33 1.939(2) . ?
Ru3 C1 2.242(2) . ?
Ru3 C2 2.360(2) . ?
Ru3 S1 2.4337(7) . ?
S1 C3 1.700(2) . ?
Si1A C3A 1.846(3) . ?
Si1A C2 1.857(2) . ?
Si1A C2A 1.858(4) . ?
Si1A C1A 1.860(4) . ?
Si1B C4 1.841(3) . ?
Si1B C1B 1.854(5) . ?
Si1B C3B 1.855(4) . ?
Si1B C2B 1.865(4) . ?
O11 C11 1.130(3) . ?
O12 C12 1.132(3) . ?
O13 C13 1.135(3) . ?
O21 C21 1.131(3) . ?
O22 C22 1.124(4) . ?
O23 C23 1.136(3) . ?
O31 C31 1.140(3) . ?
O32 C32 1.141(3) . ?
O33 C33 1.129(3) . ?
C1 C2 1.289(3) . ?
C3 C4 1.201(4) . ?
